data_7224498
loop_
_publ_author_name
'Zhao, Xiao-Yun'
'Zhou, Quan'
'Lu, Jian-Mei'

_publ_section_title
;
 Synthesis and characterization of N-heterocyclic carbene-palladium(ii)
 chlorides-1-methylindazole and -1-methylpyrazole complexes and their
 catalytic activity toward C--N coupling of aryl chlorides
;
_journal_issue 29
_journal_name_full 'RSC Adv.'
_journal_page_first 24484
_journal_paper_doi 10.1039/C6RA02556K
_journal_volume 6
_journal_year 2016
_chemical_formula_moiety 'C35 H44 Cl2 N4 Pd'
_chemical_formula_sum 'C35 H44 Cl2 N4 Pd'
_chemical_formula_weight 698.04
_chemical_name_systematic
; 
 ? 
;
_space_group_IT_number 14
_symmetry_cell_setting monoclinic
_symmetry_space_group_name_Hall '-P 2ybc'
_symmetry_space_group_name_H-M 'P 1 21/c 1'
_atom_sites_solution_hydrogens geom
_atom_sites_solution_primary direct
_atom_sites_solution_secondary difmap
_audit_creation_method SHELXL-97
_audit_update_record
;
2016-01-06 deposited with the CCDC.
2016-02-25 downloaded from the CCDC.
;
_cell_angle_alpha 90.00
_cell_angle_beta 94.179(2)
_cell_angle_gamma 90.00
_cell_formula_units_Z 4
_cell_length_a 10.5287(11)
_cell_length_b 12.2427(12)
_cell_length_c 26.839(3)
_cell_measurement_reflns_used 9878
_cell_measurement_temperature 100(2)
_cell_measurement_theta_max 28.40
_cell_measurement_theta_min 2.56
_cell_volume 3450.3(6)
_computing_cell_refinement 'SAINT (Bruker, 2002)'
_computing_data_collection 'SMART (Bruker, 2002)'
_computing_data_reduction SAINT
_computing_molecular_graphics 'XP (Bruker, 2002)'
_computing_publication_material 'SHELXL-97 (Bruker, 2002)'
_computing_structure_refinement 'SHELXL-97 (Sheldrick, 1997)'
_computing_structure_solution 'SHELXS-97 (Sheldrick, 1997)'
_diffrn_ambient_temperature 100(2)
_diffrn_measured_fraction_theta_full 0.995
_diffrn_measured_fraction_theta_max 0.995
_diffrn_measurement_device_type 'Bruker APEX II area-detector diffractometer'
_diffrn_measurement_method '\f and \w scans'
_diffrn_radiation_monochromator graphite
_diffrn_radiation_source 'fine-focus sealed tube'
_diffrn_radiation_type MoK\a
_diffrn_radiation_wavelength 0.71073
_diffrn_reflns_av_R_equivalents 0.0170
_diffrn_reflns_av_sigmaI/netI 0.0154
_diffrn_reflns_limit_h_max 12
_diffrn_reflns_limit_h_min -12
_diffrn_reflns_limit_k_max 14
_diffrn_reflns_limit_k_min -15
_diffrn_reflns_limit_l_max 33
_diffrn_reflns_limit_l_min -32
_diffrn_reflns_number 27565
_diffrn_reflns_theta_full 26.00
_diffrn_reflns_theta_max 26.00
_diffrn_reflns_theta_min 1.52
_exptl_absorpt_coefficient_mu 0.722
_exptl_absorpt_correction_T_max 0.8574
_exptl_absorpt_correction_T_min 0.8180
_exptl_absorpt_correction_type multi-scan
_exptl_absorpt_process_details 'SADABS (Bruker, 2002)'
_exptl_crystal_colour Yellow
_exptl_crystal_density_diffrn 1.344
_exptl_crystal_density_method 'not measured'
_exptl_crystal_description Block
_exptl_crystal_F_000 1448
_exptl_crystal_size_max 0.29
_exptl_crystal_size_mid 0.25
_exptl_crystal_size_min 0.22
_refine_diff_density_max 0.374
_refine_diff_density_min -0.500
_refine_diff_density_rms 0.082
_refine_ls_extinction_method none
_refine_ls_goodness_of_fit_ref 1.008
_refine_ls_hydrogen_treatment constr
_refine_ls_matrix_type full
_refine_ls_number_parameters 388
_refine_ls_number_reflns 6729
_refine_ls_number_restraints 0
_refine_ls_restrained_S_all 1.008
_refine_ls_R_factor_all 0.0250
_refine_ls_R_factor_gt 0.0228
_refine_ls_shift/su_max 0.001
_refine_ls_shift/su_mean 0.000
_refine_ls_structure_factor_coef Fsqd
_refine_ls_weighting_details 'calc w=1/[\s^2^(Fo^2^)+(0.0557P)^2^+2.7751P] where P=(Fo^2^+2Fc^2^)/3'
_refine_ls_weighting_scheme calc
_refine_ls_wR_factor_gt 0.0737
_refine_ls_wR_factor_ref 0.0824
_reflns_number_gt 6371
_reflns_number_total 6729
_reflns_threshold_expression I>2\s(I)
_cod_data_source_file c6ra02556k2.cif
_cod_data_source_block mo_20141209c_0m
_cod_depositor_comments
;
The following automatic conversions were performed:

'_symmetry_cell_setting' value 'Monoclinic' changed to 'monoclinic'
according to
/usr/data/users/saulius/crontab/automatic-downloads/rss-feeds/RSC/lib/dictionaries/cif_core.dic
dictionary named 'cif_core.dic' version 2.4.2 from 2011-04-26.

'_exptl_absorpt_correction_type' value 'Multi-scan' changed to
'multi-scan' according to
/usr/data/users/saulius/crontab/automatic-downloads/rss-feeds/RSC/lib/dictionaries/cif_core.dic
dictionary named 'cif_core.dic' version 2.4.2 from 2011-04-26.

Automatic conversion script
Id: cif_fix_values 4268 2015-11-12 08:31:59Z antanas 
;
_cod_original_sg_symbol_Hall '-P 2yc'
_cod_original_sg_symbol_H-M 'P 21/C'
_cod_database_code 7224498

loop_
_symmetry_equiv_pos_as_xyz
'x, y, z'
'-x, y+1/2, -z+1/2'
'-x, -y, -z'
'x, -y-1/2, z-1/2'

loop_
_atom_site_label
_atom_site_type_symbol
_atom_site_fract_x
_atom_site_fract_y
_atom_site_fract_z
_atom_site_U_iso_or_equiv
_atom_site_adp_type
_atom_site_occupancy
_atom_site_symmetry_multiplicity
_atom_site_calc_flag
_atom_site_refinement_flags
Pd1 Pd 0.186557(12) 0.701362(11) 0.086208(5) 0.01566(7) Uani 1 1 d .
Cl1 Cl 0.37139(4) 0.72647(5) 0.135583(19) 0.02638(12) Uani 1 1 d .
Cl2 Cl 0.00356(4) 0.67347(4) 0.036402(17) 0.02123(11) Uani 1 1 d .
N1 N 0.01177(15) 0.82537(13) 0.14822(6) 0.0169(3) Uani 1 1 d .
N2 N 0.07405(15) 0.67649(13) 0.18485(6) 0.0169(3) Uani 1 1 d .
N3 N 0.29445(15) 0.67326(14) 0.02530(6) 0.0203(3) Uani 1 1 d .
N4 N 0.30975(16) 0.57613(14) 0.00254(6) 0.0221(3) Uani 1 1 d .
C1 C 0.08514(17) 0.73543(16) 0.14298(7) 0.0166(4) Uani 1 1 d .
C2 C -0.04281(18) 0.82279(17) 0.19389(7) 0.0195(4) Uani 1 1 d .
H2 H -0.0957 0.8756 0.2063 0.023 Uiso 1 1 calc R
C3 C -0.00464(19) 0.72974(17) 0.21660(8) 0.0213(4) Uani 1 1 d .
H3 H -0.0265 0.7053 0.2477 0.026 Uiso 1 1 calc R
C4 C -0.00423(18) 0.91610(15) 0.11368(7) 0.0182(4) Uani 1 1 d .
C5 C -0.11781(19) 0.92571(17) 0.08370(7) 0.0222(4) Uani 1 1 d .
C6 C -0.1318(2) 1.01774(19) 0.05293(9) 0.0332(5) Uani 1 1 d .
H6 H -0.2064 1.0269 0.0326 0.040 Uiso 1 1 calc R
C7 C -0.0362(3) 1.09569(19) 0.05229(9) 0.0375(6) Uani 1 1 d .
H7 H -0.0473 1.1565 0.0317 0.045 Uiso 1 1 calc R
C8 C 0.0742(2) 1.08348(18) 0.08187(9) 0.0324(5) Uani 1 1 d .
H8 H 0.1376 1.1361 0.0808 0.039 Uiso 1 1 calc R
C9 C 0.0942(2) 0.99387(16) 0.11377(8) 0.0228(4) Uani 1 1 d .
C10 C 0.21284(19) 0.98465(17) 0.14868(9) 0.0280(5) Uani 1 1 d .
H10 H 0.2239 0.9076 0.1578 0.034 Uiso 1 1 calc R
C11 C 0.1955(2) 1.0494(2) 0.19686(9) 0.0386(6) Uani 1 1 d .
H11A H 0.1846 1.1254 0.1890 0.058 Uiso 1 1 calc R
H11B H 0.2694 1.0401 0.2196 0.058 Uiso 1 1 calc R
H11C H 0.1217 1.0230 0.2121 0.058 Uiso 1 1 calc R
C12 C 0.3333(2) 1.0220(2) 0.12507(12) 0.0493(7) Uani 1 1 d .
H12A H 0.3400 0.9844 0.0940 0.074 Uiso 1 1 calc R
H12B H 0.4065 1.0056 0.1473 0.074 Uiso 1 1 calc R
H12C H 0.3291 1.0992 0.1191 0.074 Uiso 1 1 calc R
C13 C -0.22653(19) 0.84381(18) 0.08507(8) 0.0259(4) Uani 1 1 d .
H13 H -0.1917 0.7758 0.0996 0.031 Uiso 1 1 calc R
C14 C -0.2876(2) 0.8178(2) 0.03277(10) 0.0355(5) Uani 1 1 d .
H14A H -0.3299 0.8817 0.0191 0.053 Uiso 1 1 calc R
H14B H -0.3483 0.7598 0.0350 0.053 Uiso 1 1 calc R
H14C H -0.2227 0.7957 0.0115 0.053 Uiso 1 1 calc R
C15 C -0.3279(2) 0.8859(2) 0.11853(10) 0.0384(6) Uani 1 1 d .
H15A H -0.2904 0.8964 0.1519 0.058 Uiso 1 1 calc R
H15B H -0.3957 0.8335 0.1190 0.058 Uiso 1 1 calc R
H15C H -0.3612 0.9541 0.1057 0.058 Uiso 1 1 calc R
C16 C 0.13904(17) 0.57419(16) 0.19676(7) 0.0179(4) Uani 1 1 d .
C17 C 0.09197(18) 0.47895(16) 0.17223(7) 0.0194(4) Uani 1 1 d .
C18 C 0.1594(2) 0.38239(17) 0.18330(8) 0.0257(4) Uani 1 1 d .
H18 H 0.1329 0.3179 0.1675 0.031 Uiso 1 1 calc R
C19 C 0.2649(2) 0.38087(18) 0.21733(8) 0.0278(5) Uani 1 1 d .
H19 H 0.3084 0.3158 0.2240 0.033 Uiso 1 1 calc R
C20 C 0.3056(2) 0.47534(19) 0.24138(8) 0.0267(4) Uani 1 1 d .
H20 H 0.3762 0.4726 0.2643 0.032 Uiso 1 1 calc R
C21 C 0.24392(18) 0.57496(17) 0.23232(7) 0.0220(4) Uani 1 1 d .
C22 C 0.2860(2) 0.67639(19) 0.26147(8) 0.0282(5) Uani 1 1 d .
H22 H 0.2476 0.7400 0.2441 0.034 Uiso 1 1 calc R
C23 C 0.2371(2) 0.6718(2) 0.31409(9) 0.0355(5) Uani 1 1 d .
H23A H 0.1458 0.6670 0.3114 0.053 Uiso 1 1 calc R
H23B H 0.2629 0.7367 0.3322 0.053 Uiso 1 1 calc R
H23C H 0.2720 0.6089 0.3315 0.053 Uiso 1 1 calc R
C24 C 0.4309(2) 0.6919(2) 0.26567(11) 0.0428(6) Uani 1 1 d .
H24A H 0.4696 0.6363 0.2869 0.064 Uiso 1 1 calc R
H24B H 0.4513 0.7625 0.2796 0.064 Uiso 1 1 calc R
H24C H 0.4624 0.6866 0.2331 0.064 Uiso 1 1 calc R
C25 C -0.0294(2) 0.47909(17) 0.13827(8) 0.0241(4) Uani 1 1 d .
H25 H -0.0321 0.5473 0.1191 0.029 Uiso 1 1 calc R
C26 C -0.0386(2) 0.38428(19) 0.10109(9) 0.0328(5) Uani 1 1 d .
H26A H 0.0351 0.3842 0.0821 0.049 Uiso 1 1 calc R
H26B H -0.1138 0.3926 0.0790 0.049 Uiso 1 1 calc R
H26C H -0.0429 0.3166 0.1189 0.049 Uiso 1 1 calc R
C27 C -0.1445(2) 0.4778(2) 0.17020(9) 0.0322(5) Uani 1 1 d .
H27A H -0.1369 0.4177 0.1932 0.048 Uiso 1 1 calc R
H27B H -0.2213 0.4700 0.1489 0.048 Uiso 1 1 calc R
H27C H -0.1474 0.5450 0.1885 0.048 Uiso 1 1 calc R
C28 C 0.3570(2) 0.74771(17) 0.00130(8) 0.0248(4) Uani 1 1 d .
H28 H 0.3618 0.8214 0.0097 0.030 Uiso 1 1 calc R
C29 C 0.4155(2) 0.69965(17) -0.03885(8) 0.0255(5) Uani 1 1 d .
C30 C 0.38306(18) 0.58876(18) -0.03684(8) 0.0236(4) Uani 1 1 d .
C31 C 0.4264(2) 0.5120(2) -0.07075(9) 0.0320(5) Uani 1 1 d .
H31 H 0.4054 0.4384 -0.0690 0.038 Uiso 1 1 calc R
C32 C 0.5015(2) 0.5515(2) -0.10660(9) 0.0396(6) Uani 1 1 d .
H32 H 0.5323 0.5030 -0.1295 0.048 Uiso 1 1 calc R
C33 C 0.5331(2) 0.6627(2) -0.10963(9) 0.0387(6) Uani 1 1 d .
H33 H 0.5833 0.6861 -0.1347 0.046 Uiso 1 1 calc R
C34 C 0.4915(2) 0.7376(2) -0.07640(9) 0.0353(5) Uani 1 1 d .
H34 H 0.5128 0.8111 -0.0786 0.042 Uiso 1 1 calc R
C35 C 0.2485(2) 0.47820(18) 0.01967(10) 0.0320(5) Uani 1 1 d .
H35A H 0.2439 0.4817 0.0552 0.048 Uiso 1 1 calc R
H35B H 0.2970 0.4152 0.0113 0.048 Uiso 1 1 calc R
H35C H 0.1640 0.4729 0.0038 0.048 Uiso 1 1 calc R

loop_
_atom_site_aniso_label
_atom_site_aniso_U_11
_atom_site_aniso_U_22
_atom_site_aniso_U_33
_atom_site_aniso_U_23
_atom_site_aniso_U_13
_atom_site_aniso_U_12
Pd1 0.01536(10) 0.01699(10) 0.01499(10) 0.00057(5) 0.00363(6) -0.00135(5)
Cl1 0.0162(2) 0.0369(3) 0.0259(3) -0.0033(2) 0.00055(18) -0.0023(2)
Cl2 0.0206(2) 0.0265(2) 0.0163(2) 0.00085(18) -0.00070(17) -0.00253(18)
N1 0.0164(7) 0.0168(7) 0.0180(8) 0.0016(6) 0.0040(6) -0.0010(6)
N2 0.0180(7) 0.0185(8) 0.0144(8) 0.0013(6) 0.0022(6) -0.0004(6)
N3 0.0207(8) 0.0204(8) 0.0200(8) 0.0003(7) 0.0034(6) 0.0007(6)
N4 0.0211(8) 0.0208(8) 0.0246(9) -0.0023(7) 0.0040(7) 0.0005(6)
C1 0.0138(8) 0.0176(9) 0.0180(9) 0.0002(7) -0.0006(7) -0.0032(7)
C2 0.0190(9) 0.0226(9) 0.0172(9) 0.0010(8) 0.0040(7) -0.0004(7)
C3 0.0220(9) 0.0239(9) 0.0190(9) 0.0008(8) 0.0073(7) -0.0002(8)
C4 0.0221(9) 0.0164(9) 0.0167(9) 0.0026(7) 0.0055(7) 0.0007(7)
C5 0.0241(10) 0.0220(10) 0.0206(10) 0.0006(8) 0.0025(8) 0.0024(8)
C6 0.0416(13) 0.0293(12) 0.0278(12) 0.0060(9) -0.0040(10) 0.0058(10)
C7 0.0616(16) 0.0229(11) 0.0288(12) 0.0098(9) 0.0074(11) 0.0000(11)
C8 0.0445(13) 0.0201(10) 0.0342(12) 0.0022(9) 0.0151(10) -0.0083(9)
C9 0.0279(10) 0.0186(9) 0.0234(10) -0.0027(8) 0.0111(8) -0.0028(8)
C10 0.0231(10) 0.0222(10) 0.0395(13) -0.0065(9) 0.0088(9) -0.0064(8)
C11 0.0350(12) 0.0436(14) 0.0369(13) -0.0119(11) -0.0008(10) -0.0009(11)
C12 0.0322(13) 0.0502(16) 0.068(2) -0.0104(14) 0.0209(13) -0.0158(12)
C13 0.0224(10) 0.0247(10) 0.0298(11) -0.0001(9) -0.0031(8) 0.0008(8)
C14 0.0311(12) 0.0363(12) 0.0366(13) -0.0050(10) -0.0135(10) 0.0038(10)
C15 0.0235(11) 0.0464(14) 0.0458(15) -0.0078(12) 0.0046(10) -0.0037(10)
C16 0.0177(9) 0.0212(9) 0.0154(9) 0.0038(7) 0.0044(7) 0.0027(7)
C17 0.0237(9) 0.0214(9) 0.0138(9) 0.0031(7) 0.0059(7) -0.0003(7)
C18 0.0339(11) 0.0211(10) 0.0234(10) 0.0014(8) 0.0112(9) 0.0033(8)
C19 0.0307(11) 0.0289(11) 0.0254(11) 0.0076(9) 0.0122(9) 0.0124(9)
C20 0.0218(10) 0.0366(12) 0.0220(10) 0.0068(9) 0.0034(8) 0.0075(8)
C21 0.0196(9) 0.0287(10) 0.0177(9) 0.0034(8) 0.0017(7) 0.0006(8)
C22 0.0272(11) 0.0302(11) 0.0258(11) 0.0016(9) -0.0074(8) -0.0001(9)
C23 0.0428(13) 0.0360(12) 0.0266(12) -0.0060(10) -0.0055(10) 0.0073(11)
C24 0.0321(13) 0.0571(17) 0.0371(14) -0.0002(12) -0.0112(11) -0.0102(11)
C25 0.0329(11) 0.0209(10) 0.0179(10) 0.0029(8) -0.0019(8) -0.0052(8)
C26 0.0439(13) 0.0303(12) 0.0243(11) -0.0033(9) 0.0034(9) -0.0112(10)
C27 0.0265(11) 0.0366(12) 0.0330(12) -0.0009(10) -0.0025(9) -0.0028(9)
C28 0.0266(10) 0.0219(10) 0.0270(11) 0.0026(8) 0.0101(8) 0.0003(8)
C29 0.0240(10) 0.0311(12) 0.0221(11) 0.0056(8) 0.0059(8) 0.0060(8)
C30 0.0198(9) 0.0319(11) 0.0188(10) -0.0017(8) -0.0009(7) 0.0058(8)
C31 0.0270(11) 0.0404(13) 0.0280(11) -0.0113(10) -0.0028(9) 0.0080(9)
C32 0.0302(12) 0.0656(17) 0.0228(11) -0.0127(11) 0.0002(9) 0.0198(12)
C33 0.0318(12) 0.0629(17) 0.0225(11) 0.0089(11) 0.0098(9) 0.0165(12)
C34 0.0342(12) 0.0445(14) 0.0288(12) 0.0126(11) 0.0141(10) 0.0094(11)
C35 0.0293(11) 0.0207(10) 0.0463(14) -0.0008(10) 0.0051(10) -0.0040(9)

loop_
_atom_type_symbol
_atom_type_description
_atom_type_scat_dispersion_real
_atom_type_scat_dispersion_imag
_atom_type_scat_source
C C 0.0033 0.0016 'International Tables Vol C Tables 4.2.6.8 and 6.1.1.4'
H H 0.0000 0.0000 'International Tables Vol C Tables 4.2.6.8 and 6.1.1.4'
Cl Cl 0.1484 0.1585 'International Tables Vol C Tables 4.2.6.8 and 6.1.1.4'
N N 0.0061 0.0033 'International Tables Vol C Tables 4.2.6.8 and 6.1.1.4'
Pd Pd -0.9988 1.0072 'International Tables Vol C Tables 4.2.6.8 and 6.1.1.4'

loop_
_geom_angle_atom_site_label_1
_geom_angle_atom_site_label_2
_geom_angle_atom_site_label_3
_geom_angle
C1 Pd1 N3 177.25(7)
C1 Pd1 Cl2 90.15(5)
N3 Pd1 Cl2 90.06(5)
C1 Pd1 Cl1 90.55(5)
N3 Pd1 Cl1 89.27(5)
Cl2 Pd1 Cl1 178.975(19)
C1 N1 C2 110.33(16)
C1 N1 C4 126.57(16)
C2 N1 C4 123.01(16)
C1 N2 C3 110.55(16)
C1 N2 C16 125.28(16)
C3 N2 C16 124.12(16)
C28 N3 N4 107.88(16)
C28 N3 Pd1 126.03(14)
N4 N3 Pd1 126.07(13)
N3 N4 C30 110.10(17)
N3 N4 C35 120.87(17)
C30 N4 C35 128.99(18)
N2 C1 N1 105.26(16)
N2 C1 Pd1 128.10(14)
N1 C1 Pd1 126.64(14)
C3 C2 N1 106.89(17)
C3 C2 H2 126.6
N1 C2 H2 126.6
C2 C3 N2 106.95(17)
C2 C3 H3 126.5
N2 C3 H3 126.5
C5 C4 C9 122.91(18)
C5 C4 N1 119.20(17)
C9 C4 N1 117.82(17)
C4 C5 C6 117.20(19)
C4 C5 C13 122.93(18)
C6 C5 C13 119.82(19)
C7 C6 C5 121.0(2)
C7 C6 H6 119.5
C5 C6 H6 119.5
C8 C7 C6 120.3(2)
C8 C7 H7 119.9
C6 C7 H7 119.9
C7 C8 C9 121.7(2)
C7 C8 H8 119.2
C9 C8 H8 119.2
C8 C9 C4 116.9(2)
C8 C9 C10 121.29(19)
C4 C9 C10 121.75(18)
C9 C10 C12 113.2(2)
C9 C10 C11 109.84(18)
C12 C10 C11 110.3(2)
C9 C10 H10 107.7
C12 C10 H10 107.7
C11 C10 H10 107.7
C10 C11 H11A 109.5
C10 C11 H11B 109.5
H11A C11 H11B 109.5
C10 C11 H11C 109.5
H11A C11 H11C 109.5
H11B C11 H11C 109.5
C10 C12 H12A 109.5
C10 C12 H12B 109.5
H12A C12 H12B 109.5
C10 C12 H12C 109.5
H12A C12 H12C 109.5
H12B C12 H12C 109.5
C5 C13 C15 110.44(18)
C5 C13 C14 112.30(19)
C15 C13 C14 110.02(19)
C5 C13 H13 108.0
C15 C13 H13 108.0
C14 C13 H13 108.0
C13 C14 H14A 109.5
C13 C14 H14B 109.5
H14A C14 H14B 109.5
C13 C14 H14C 109.5
H14A C14 H14C 109.5
H14B C14 H14C 109.5
C13 C15 H15A 109.5
C13 C15 H15B 109.5
H15A C15 H15B 109.5
C13 C15 H15C 109.5
H15A C15 H15C 109.5
H15B C15 H15C 109.5
C21 C16 C17 123.64(18)
C21 C16 N2 118.56(17)
C17 C16 N2 117.79(16)
C18 C17 C16 116.31(18)
C18 C17 C25 121.43(18)
C16 C17 C25 122.15(17)
C19 C18 C17 121.4(2)
C19 C18 H18 119.3
C17 C18 H18 119.3
C20 C19 C18 120.31(19)
C20 C19 H19 119.8
C18 C19 H19 119.8
C19 C20 C21 121.8(2)
C19 C20 H20 119.1
C21 C20 H20 119.1
C20 C21 C16 116.44(19)
C20 C21 C22 120.74(18)
C16 C21 C22 122.77(18)
C21 C22 C24 113.0(2)
C21 C22 C23 109.80(19)
C24 C22 C23 109.6(2)
C21 C22 H22 108.1
C24 C22 H22 108.1
C23 C22 H22 108.1
C22 C23 H23A 109.5
C22 C23 H23B 109.5
H23A C23 H23B 109.5
C22 C23 H23C 109.5
H23A C23 H23C 109.5
H23B C23 H23C 109.5
C22 C24 H24A 109.5
C22 C24 H24B 109.5
H24A C24 H24B 109.5
C22 C24 H24C 109.5
H24A C24 H24C 109.5
H24B C24 H24C 109.5
C17 C25 C26 113.72(18)
C17 C25 C27 109.26(17)
C26 C25 C27 109.99(18)
C17 C25 H25 107.9
C26 C25 H25 107.9
C27 C25 H25 107.9
C25 C26 H26A 109.5
C25 C26 H26B 109.5
H26A C26 H26B 109.5
C25 C26 H26C 109.5
H26A C26 H26C 109.5
H26B C26 H26C 109.5
C25 C27 H27A 109.5
C25 C27 H27B 109.5
H27A C27 H27B 109.5
C25 C27 H27C 109.5
H27A C27 H27C 109.5
H27B C27 H27C 109.5
N3 C28 C29 110.27(19)
N3 C28 H28 124.9
C29 C28 H28 124.9
C30 C29 C28 104.72(18)
C30 C29 C34 119.9(2)
C28 C29 C34 135.4(2)
N4 C30 C29 107.03(18)
N4 C30 C31 130.9(2)
C29 C30 C31 122.1(2)
C32 C31 C30 116.6(2)
C32 C31 H31 121.7
C30 C31 H31 121.7
C31 C32 C33 122.1(2)
C31 C32 H32 119.0
C33 C32 H32 119.0
C34 C33 C32 121.4(2)
C34 C33 H33 119.3
C32 C33 H33 119.3
C33 C34 C29 117.9(2)
C33 C34 H34 121.0
C29 C34 H34 121.0
N4 C35 H35A 109.5
N4 C35 H35B 109.5
H35A C35 H35B 109.5
N4 C35 H35C 109.5
H35A C35 H35C 109.5
H35B C35 H35C 109.5

loop_
_geom_bond_atom_site_label_1
_geom_bond_atom_site_label_2
_geom_bond_distance
Pd1 C1 1.9680(19)
Pd1 N3 2.0862(16)
Pd1 Cl2 2.2892(5)
Pd1 Cl1 2.2938(5)
N1 C1 1.358(2)
N1 C2 1.391(2)
N1 C4 1.449(2)
N2 C1 1.348(2)
N2 C3 1.393(3)
N2 C16 1.452(2)
N3 C28 1.319(3)
N3 N4 1.352(2)
N4 C30 1.362(3)
N4 C35 1.452(3)
C2 C3 1.340(3)
C2 H2 0.9300
C3 H3 0.9300
C4 C5 1.397(3)
C4 C9 1.407(3)
C5 C6 1.398(3)
C5 C13 1.524(3)
C6 C7 1.388(4)
C6 H6 0.9300
C7 C8 1.367(4)
C7 H7 0.9300
C8 C9 1.398(3)
C8 H8 0.9300
C9 C10 1.510(3)
C10 C12 1.528(3)
C10 C11 1.539(3)
C10 H10 0.9800
C11 H11A 0.9600
C11 H11B 0.9600
C11 H11C 0.9600
C12 H12A 0.9600
C12 H12B 0.9600
C12 H12C 0.9600
C13 C15 1.533(3)
C13 C14 1.534(3)
C13 H13 0.9800
C14 H14A 0.9600
C14 H14B 0.9600
C14 H14C 0.9600
C15 H15A 0.9600
C15 H15B 0.9600
C15 H15C 0.9600
C16 C21 1.406(3)
C16 C17 1.411(3)
C17 C18 1.400(3)
C17 C25 1.515(3)
C18 C19 1.385(3)
C18 H18 0.9300
C19 C20 1.378(3)
C19 H19 0.9300
C20 C21 1.395(3)
C20 H20 0.9300
C21 C22 1.517(3)
C22 C24 1.533(3)
C22 C23 1.539(3)
C22 H22 0.9800
C23 H23A 0.9600
C23 H23B 0.9600
C23 H23C 0.9600
C24 H24A 0.9600
C24 H24B 0.9600
C24 H24C 0.9600
C25 C26 1.529(3)
C25 C27 1.535(3)
C25 H25 0.9800
C26 H26A 0.9600
C26 H26B 0.9600
C26 H26C 0.9600
C27 H27A 0.9600
C27 H27B 0.9600
C27 H27C 0.9600
C28 C29 1.408(3)
C28 H28 0.9300
C29 C30 1.402(3)
C29 C34 1.411(3)
C30 C31 1.407(3)
C31 C32 1.377(4)
C31 H31 0.9300
C32 C33 1.406(4)
C32 H32 0.9300
C33 C34 1.373(4)
C33 H33 0.9300
C34 H34 0.9300
C35 H35A 0.9600
C35 H35B 0.9600
C35 H35C 0.9600

loop_
_geom_torsion_atom_site_label_1
_geom_torsion_atom_site_label_2
_geom_torsion_atom_site_label_3
_geom_torsion_atom_site_label_4
_geom_torsion
C1 Pd1 N3 C28 13.3(15)
Cl2 Pd1 N3 C28 107.72(17)
Cl1 Pd1 N3 C28 -73.06(17)
C1 Pd1 N3 N4 -164.7(13)
Cl2 Pd1 N3 N4 -70.28(15)
Cl1 Pd1 N3 N4 108.94(15)
C28 N3 N4 C30 -0.2(2)
Pd1 N3 N4 C30 178.09(13)
C28 N3 N4 C35 -178.16(19)
Pd1 N3 N4 C35 0.1(3)
C3 N2 C1 N1 -0.8(2)
C16 N2 C1 N1 -178.12(16)
C3 N2 C1 Pd1 178.63(14)
C16 N2 C1 Pd1 1.3(3)
C2 N1 C1 N2 1.1(2)
C4 N1 C1 N2 177.64(17)
C2 N1 C1 Pd1 -178.30(13)
C4 N1 C1 Pd1 -1.8(3)
N3 Pd1 C1 N2 -154.4(13)
Cl2 Pd1 C1 N2 111.23(16)
Cl1 Pd1 C1 N2 -68.02(16)
N3 Pd1 C1 N1 24.9(15)
Cl2 Pd1 C1 N1 -69.50(16)
Cl1 Pd1 C1 N1 111.25(16)
C1 N1 C2 C3 -1.0(2)
C4 N1 C2 C3 -177.73(17)
N1 C2 C3 N2 0.5(2)
C1 N2 C3 C2 0.1(2)
C16 N2 C3 C2 177.53(17)
C1 N1 C4 C5 105.5(2)
C2 N1 C4 C5 -78.4(2)
C1 N1 C4 C9 -77.5(2)
C2 N1 C4 C9 98.6(2)
C9 C4 C5 C6 -0.2(3)
N1 C4 C5 C6 176.59(18)
C9 C4 C5 C13 -177.55(19)
N1 C4 C5 C13 -0.7(3)
C4 C5 C6 C7 0.2(3)
C13 C5 C6 C7 177.6(2)
C5 C6 C7 C8 0.2(4)
C6 C7 C8 C9 -0.6(4)
C7 C8 C9 C4 0.6(3)
C7 C8 C9 C10 -176.1(2)
C5 C4 C9 C8 -0.2(3)
N1 C4 C9 C8 -177.02(18)
C5 C4 C9 C10 176.51(18)
N1 C4 C9 C10 -0.3(3)
C8 C9 C10 C12 -40.1(3)
C4 C9 C10 C12 143.4(2)
C8 C9 C10 C11 83.7(3)
C4 C9 C10 C11 -92.8(2)
C4 C5 C13 C15 97.6(2)
C6 C5 C13 C15 -79.6(3)
C4 C5 C13 C14 -139.2(2)
C6 C5 C13 C14 43.6(3)
C1 N2 C16 C21 104.1(2)
C3 N2 C16 C21 -72.9(2)
C1 N2 C16 C17 -76.6(2)
C3 N2 C16 C17 106.4(2)
C21 C16 C17 C18 -2.9(3)
N2 C16 C17 C18 177.89(16)
C21 C16 C17 C25 173.40(18)
N2 C16 C17 C25 -5.8(3)
C16 C17 C18 C19 1.3(3)
C25 C17 C18 C19 -174.96(18)
C17 C18 C19 C20 0.3(3)
C18 C19 C20 C21 -0.5(3)
C19 C20 C21 C16 -0.9(3)
C19 C20 C21 C22 176.44(19)
C17 C16 C21 C20 2.7(3)
N2 C16 C21 C20 -178.11(17)
C17 C16 C21 C22 -174.62(19)
N2 C16 C21 C22 4.6(3)
C20 C21 C22 C24 45.7(3)
C16 C21 C22 C24 -137.1(2)
C20 C21 C22 C23 -77.0(2)
C16 C21 C22 C23 100.2(2)
C18 C17 C25 C26 -25.5(3)
C16 C17 C25 C26 158.45(18)
C18 C17 C25 C27 97.9(2)
C16 C17 C25 C27 -78.2(2)
N4 N3 C28 C29 0.3(2)
Pd1 N3 C28 C29 -177.99(14)
N3 C28 C29 C30 -0.3(2)
N3 C28 C29 C34 179.6(2)
N3 N4 C30 C29 0.0(2)
C35 N4 C30 C29 177.8(2)
N3 N4 C30 C31 178.7(2)
C35 N4 C30 C31 -3.6(4)
C28 C29 C30 N4 0.1(2)
C34 C29 C30 N4 -179.8(2)
C28 C29 C30 C31 -178.66(19)
C34 C29 C30 C31 1.4(3)
N4 C30 C31 C32 -179.2(2)
C29 C30 C31 C32 -0.7(3)
C30 C31 C32 C33 -0.4(3)
C31 C32 C33 C34 0.8(4)
C32 C33 C34 C29 -0.1(4)
C30 C29 C34 C33 -1.0(3)
C28 C29 C34 C33 179.1(3)
